data_4066464
loop_
_publ_author_name
'Franken, Andreas'
'McGrath, Thomas D.'
'Stone, F. Gordon A.'

_publ_section_title
;
 Two Metal&#x2212;Monocarbollide Relatives of the {B20H18} Double-Cluster
 Boranes&#x2020;
;
_journal_issue 21
_journal_name_full Organometallics
_journal_page_first 4790
_journal_paper_doi 10.1021/om100471n
_journal_volume 29
_journal_year 2010
_chemical_formula_sum 'C14 H48 B16 P2 Rh2'
_chemical_formula_weight 657.24
_chemical_name_systematic
; 
 ? 
;
_space_group_IT_number 2
_symmetry_cell_setting triclinic
_symmetry_space_group_name_Hall '-P 1'
_symmetry_space_group_name_H-M 'P -1'
_atom_sites_solution_hydrogens geom
_atom_sites_solution_primary direct
_atom_sites_solution_secondary difmap
_audit_creation_method SHELXL-97
_cell_angle_alpha 66.678(7)
_cell_angle_beta 67.893(7)
_cell_angle_gamma 74.935(7)
_cell_formula_units_Z 2
_cell_length_a 10.777(2)
_cell_length_b 12.169(2)
_cell_length_c 13.447(3)
_cell_measurement_reflns_used 9882
_cell_measurement_temperature 110(2)
_cell_measurement_theta_max 28.67
_cell_measurement_theta_min 2.34
_cell_volume 1487.6(5)
_computing_cell_refinement 'Bruker APEX2 (Bruker, 2003)'
_computing_data_collection 'Bruker APEX2 (Bruker, 2003)'
_computing_data_reduction 'Bruker APEX2 (Bruker, 2003)'
_computing_molecular_graphics 'Bruker SHELXTL (Bruker, 2001)'
_computing_publication_material 'Bruker SHELXTL (Bruker, 2001)'
_computing_structure_refinement 'Bruker SHELXTL (Bruker, 2001)'
_computing_structure_solution 'Bruker SHELXTL (Bruker, 2001)'
_diffrn_ambient_temperature 110(2)
_diffrn_measured_fraction_theta_full 0.966
_diffrn_measured_fraction_theta_max 0.965
_diffrn_measurement_device_type 'Bruker-Nonius X8 APEX CCD area detector'
_diffrn_measurement_method 'phi and omega scans'
_diffrn_radiation_monochromator graphite
_diffrn_radiation_source 'fine-focus sealed tube'
_diffrn_radiation_type MoK\a
_diffrn_radiation_wavelength 0.71073
_diffrn_reflns_av_R_equivalents 0.0347
_diffrn_reflns_av_sigmaI/netI 0.0285
_diffrn_reflns_limit_h_max 12
_diffrn_reflns_limit_h_min -12
_diffrn_reflns_limit_k_max 9
_diffrn_reflns_limit_k_min -14
_diffrn_reflns_limit_l_max 15
_diffrn_reflns_limit_l_min -16
_diffrn_reflns_number 19465
_diffrn_reflns_theta_full 25.00
_diffrn_reflns_theta_max 25.35
_diffrn_reflns_theta_min 2.06
_exptl_absorpt_coefficient_mu 1.223
_exptl_absorpt_correction_T_max 0.8958
_exptl_absorpt_correction_T_min 0.8293
_exptl_absorpt_correction_type multi-scan
_exptl_absorpt_process_details 'SADABS (Bruker, 2003)'
_exptl_crystal_colour green
_exptl_crystal_density_diffrn 1.467
_exptl_crystal_density_method 'not measured'
_exptl_crystal_description fragment
_exptl_crystal_F_000 664
_exptl_crystal_size_max 0.16
_exptl_crystal_size_mid 0.14
_exptl_crystal_size_min 0.09
_refine_diff_density_max 0.444
_refine_diff_density_min -0.447
_refine_diff_density_rms 0.062
_refine_ls_extinction_method none
_refine_ls_goodness_of_fit_ref 1.037
_refine_ls_hydrogen_treatment mixed
_refine_ls_matrix_type full
_refine_ls_number_parameters 325
_refine_ls_number_reflns 5242
_refine_ls_number_restraints 0
_refine_ls_restrained_S_all 1.037
_refine_ls_R_factor_all 0.0217
_refine_ls_R_factor_gt 0.0191
_refine_ls_shift/su_max 0.001
_refine_ls_shift/su_mean 0.000
_refine_ls_structure_factor_coef Fsqd
_refine_ls_weighting_details 'calc w=1/[\s^2^(Fo^2^)+(0.0166P)^2^+0.9162P] where P=(Fo^2^+2Fc^2^)/3'
_refine_ls_weighting_scheme calc
_refine_ls_wR_factor_gt 0.0467
_refine_ls_wR_factor_ref 0.0487
_reflns_number_gt 4803
_reflns_number_total 5242
_reflns_threshold_expression >2sigma(I)
_cod_data_source_file om100471n_si_001.cif
_cod_data_source_block 3
_cod_depositor_comments
;
The following automatic conversions were performed:

'_symmetry_cell_setting' value 'Triclinic' changed to 'triclinic'
according to /home/saulius/struct/CIF-dictionaries/cif_core.dic
dictionary named 'cif_core.dic' version 2.4.1 from 2010-06-29.

Automatic conversion script
Id: cif_fix_values 1715 2011-07-08 13:25:40Z adriana 
;
_cod_original_sg_symbol_H-M P-1
_cod_database_code 4066464

loop_
_symmetry_equiv_pos_as_xyz
'x, y, z'
'-x, -y, -z'

loop_
_atom_site_label
_atom_site_type_symbol
_atom_site_fract_x
_atom_site_fract_y
_atom_site_fract_z
_atom_site_U_iso_or_equiv
_atom_site_adp_type
_atom_site_occupancy
_atom_site_symmetry_multiplicity
_atom_site_calc_flag
_atom_site_refinement_flags
Rh6A Rh 0.382177(15) 0.777136(14) 0.260921(13) 0.01305(5) Uani 1 1 d .
C1A C 0.6445(2) 0.7540(2) 0.05142(18) 0.0204(5) Uani 1 1 d .
H1A H 0.7256 0.8015 -0.0131 0.024 Uiso 1 1 calc R
B2A B 0.6024(2) 0.7431(2) 0.1836(2) 0.0179(5) Uani 1 1 d .
H2A H 0.6591 0.7794 0.2161 0.021 Uiso 1 1 calc R
B3A B 0.4918(2) 0.8159(2) 0.0747(2) 0.0182(5) Uani 1 1 d .
H3A H 0.4605 0.9096 0.0221 0.022 Uiso 1 1 calc R
B4A B 0.5539(2) 0.6789(2) 0.0348(2) 0.0194(5) Uani 1 1 d .
H4A H 0.5725 0.6663 -0.0480 0.023 Uiso 1 1 calc R
B5A B 0.6546(2) 0.6151(2) 0.1327(2) 0.0212(5) Uani 1 1 d .
H5A H 0.7523 0.5532 0.1250 0.025 Uiso 1 1 calc R
B7A B 0.3878(2) 0.7009(2) 0.1265(2) 0.0155(5) Uani 1 1 d .
H7A H 0.301(2) 0.7185(19) 0.0843(18) 0.021(6) Uiso 1 1 d .
B8A B 0.4987(2) 0.5598(2) 0.1669(2) 0.0187(5) Uani 1 1 d .
H8A H 0.4995 0.4678 0.1666 0.022 Uiso 1 1 calc R
B9A B 0.5319(2) 0.6042(2) 0.2706(2) 0.0180(5) Uani 1 1 d .
H9A H 0.5609 0.5467 0.3493 0.022 Uiso 1 1 calc R
B10A B 0.3686(2) 0.6066(2) 0.2681(2) 0.0177(5) Uani 1 1 d .
H10A H 0.2825 0.5573 0.3337 0.021 Uiso 1 1 calc R
P1A P 0.43534(5) 0.83509(5) 0.38673(4) 0.01545(11) Uani 1 1 d .
C11A C 0.2908(2) 0.8773(2) 0.49812(18) 0.0214(5) Uani 1 1 d .
H11A H 0.3217 0.9217 0.5305 0.026 Uiso 1 1 calc R
H11B H 0.2225 0.9332 0.4626 0.026 Uiso 1 1 calc R
C12A C 0.2233(3) 0.7715(2) 0.5951(2) 0.0328(6) Uani 1 1 d .
H12A H 0.1951 0.7250 0.5640 0.049 Uiso 1 1 calc R
H12B H 0.1441 0.8023 0.6479 0.049 Uiso 1 1 calc R
H12C H 0.2875 0.7194 0.6358 0.049 Uiso 1 1 calc R
C13A C 0.5243(2) 0.9681(2) 0.3166(2) 0.0268(5) Uani 1 1 d .
H13A H 0.5464 0.9836 0.3746 0.032 Uiso 1 1 calc R
H13B H 0.6108 0.9495 0.2608 0.032 Uiso 1 1 calc R
C14A C 0.4482(3) 1.0829(2) 0.2552(2) 0.0485(8) Uani 1 1 d .
H14A H 0.4342 1.0720 0.1919 0.073 Uiso 1 1 calc R
H14B H 0.5007 1.1501 0.2256 0.073 Uiso 1 1 calc R
H14C H 0.3605 1.1008 0.3084 0.073 Uiso 1 1 calc R
C15A C 0.5445(2) 0.7207(2) 0.4643(2) 0.0256(5) Uani 1 1 d .
H15A H 0.5003 0.6464 0.5067 0.031 Uiso 1 1 calc R
H15B H 0.6300 0.7012 0.4081 0.031 Uiso 1 1 calc R
C16A C 0.5792(3) 0.7543(2) 0.5486(2) 0.0323(6) Uani 1 1 d .
H16A H 0.6334 0.8214 0.5068 0.049 Uiso 1 1 calc R
H16B H 0.6307 0.6845 0.5906 0.049 Uiso 1 1 calc R
H16C H 0.4956 0.7787 0.6022 0.049 Uiso 1 1 calc R
Rh6B Rh 0.155608(14) 0.754172(14) 0.202511(13) 0.01283(5) Uani 1 1 d .
C1B C -0.0089(2) 1.01077(19) 0.12770(18) 0.0180(4) Uani 1 1 d .
H1B H -0.0482 1.0703 0.0599 0.022 Uiso 1 1 calc R
B2B B -0.0328(2) 0.8705(2) 0.1858(2) 0.0179(5) Uani 1 1 d .
H2B H -0.0967 0.8295 0.1641 0.021 Uiso 1 1 calc R
B3B B 0.1439(2) 0.9492(2) 0.1008(2) 0.0168(5) Uani 1 1 d .
H3B H 0.2186 0.9688 0.0133 0.020 Uiso 1 1 calc R
B4B B 0.0690(2) 1.0469(2) 0.1905(2) 0.0174(5) Uani 1 1 d .
H4B H 0.0835 1.1419 0.1714 0.021 Uiso 1 1 calc R
B5B B -0.0857(2) 0.9765(2) 0.2640(2) 0.0188(5) Uani 1 1 d .
H5B H -0.1903 1.0183 0.3006 0.023 Uiso 1 1 calc R
B7B B 0.1964(2) 0.9231(2) 0.2192(2) 0.0149(5) Uani 1 1 d .
H7B H 0.303(2) 0.9415(19) 0.2072(18) 0.021(6) Uiso 1 1 d .
B8B B 0.0401(2) 0.9418(2) 0.3329(2) 0.0179(5) Uani 1 1 d .
H8B H 0.0208 0.9739 0.4055 0.022 Uiso 1 1 calc R
B9B B -0.0308(2) 0.8202(2) 0.3302(2) 0.0175(5) Uani 1 1 d .
H9B H -0.1061 0.7607 0.3997 0.021 Uiso 1 1 calc R
B10B B 0.1329(2) 0.8041(2) 0.3381(2) 0.0173(5) Uani 1 1 d .
H10B H 0.185(2) 0.735(2) 0.398(2) 0.028(6) Uiso 1 1 d .
P1B P 0.07175(5) 0.60287(5) 0.18876(4) 0.01470(11) Uani 1 1 d .
C11B C -0.0947(2) 0.56680(19) 0.28660(18) 0.0193(4) Uani 1 1 d .
H11C H -0.1586 0.6424 0.2801 0.023 Uiso 1 1 calc R
H11D H -0.1261 0.5139 0.2633 0.023 Uiso 1 1 calc R
C12B C -0.0988(2) 0.5045(2) 0.41072(19) 0.0287(5) Uani 1 1 d .
H12D H -0.0426 0.4258 0.4194 0.043 Uiso 1 1 calc R
H12E H -0.1922 0.4929 0.4586 0.043 Uiso 1 1 calc R
H12F H -0.0644 0.5545 0.4339 0.043 Uiso 1 1 calc R
C13B C 0.0497(2) 0.6458(2) 0.04822(18) 0.0208(5) Uani 1 1 d .
H13C H 0.0162 0.5785 0.0462 0.025 Uiso 1 1 calc R
H13D H -0.0208 0.7166 0.0395 0.025 Uiso 1 1 calc R
C14B C 0.1764(2) 0.6764(2) -0.05315(19) 0.0262(5) Uani 1 1 d .
H14D H 0.2065 0.7473 -0.0561 0.039 Uiso 1 1 calc R
H14E H 0.1562 0.6938 -0.1236 0.039 Uiso 1 1 calc R
H14F H 0.2479 0.6077 -0.0450 0.039 Uiso 1 1 calc R
C15B C 0.1798(2) 0.45728(19) 0.2062(2) 0.0217(5) Uani 1 1 d .
H15C H 0.2694 0.4704 0.1483 0.026 Uiso 1 1 calc R
H15D H 0.1930 0.4283 0.2819 0.026 Uiso 1 1 calc R
C16B C 0.1280(2) 0.3578(2) 0.1962(2) 0.0271(5) Uani 1 1 d .
H16D H 0.0390 0.3440 0.2526 0.041 Uiso 1 1 calc R
H16E H 0.1911 0.2833 0.2099 0.041 Uiso 1 1 calc R
H16F H 0.1208 0.3824 0.1196 0.041 Uiso 1 1 calc R

loop_
_atom_site_aniso_label
_atom_site_aniso_U_11
_atom_site_aniso_U_22
_atom_site_aniso_U_33
_atom_site_aniso_U_23
_atom_site_aniso_U_13
_atom_site_aniso_U_12
Rh6A 0.01234(8) 0.01489(9) 0.01451(9) -0.00733(7) -0.00454(7) -0.00147(6)
C1A 0.0158(10) 0.0250(12) 0.0226(12) -0.0126(10) -0.0001(9) -0.0075(9)
B2A 0.0129(11) 0.0216(13) 0.0235(13) -0.0138(10) -0.0043(10) -0.0014(9)
B3A 0.0177(12) 0.0216(13) 0.0169(12) -0.0096(10) -0.0013(10) -0.0058(10)
B4A 0.0156(12) 0.0227(13) 0.0219(13) -0.0123(10) -0.0018(10) -0.0039(10)
B5A 0.0157(12) 0.0251(14) 0.0284(14) -0.0163(11) -0.0057(10) -0.0014(10)
B7A 0.0151(11) 0.0182(12) 0.0166(12) -0.0095(10) -0.0035(9) -0.0039(9)
B8A 0.0182(12) 0.0188(13) 0.0230(13) -0.0100(10) -0.0079(10) -0.0017(10)
B9A 0.0171(12) 0.0180(12) 0.0222(13) -0.0101(10) -0.0073(10) -0.0004(9)
B10A 0.0188(12) 0.0172(12) 0.0193(12) -0.0077(10) -0.0063(10) -0.0028(9)
P1A 0.0163(3) 0.0177(3) 0.0157(3) -0.0077(2) -0.0054(2) -0.0033(2)
C11A 0.0216(11) 0.0261(12) 0.0225(12) -0.0150(10) -0.0060(9) -0.0029(9)
C12A 0.0364(14) 0.0437(16) 0.0220(13) -0.0167(11) 0.0024(11) -0.0188(12)
C13A 0.0311(13) 0.0306(13) 0.0255(12) -0.0129(10) -0.0051(10) -0.0147(10)
C14A 0.091(2) 0.0289(15) 0.0418(17) 0.0060(12) -0.0409(17) -0.0303(15)
C15A 0.0277(12) 0.0278(13) 0.0270(12) -0.0134(10) -0.0158(10) 0.0055(10)
C16A 0.0353(14) 0.0394(15) 0.0309(14) -0.0155(11) -0.0217(11) 0.0047(11)
Rh6B 0.01133(8) 0.01299(9) 0.01629(9) -0.00708(7) -0.00380(7) -0.00218(6)
C1B 0.0197(11) 0.0159(11) 0.0217(11) -0.0076(9) -0.0096(9) -0.0009(8)
B2B 0.0147(11) 0.0190(13) 0.0237(13) -0.0111(10) -0.0063(10) -0.0013(9)
B3B 0.0192(12) 0.0147(12) 0.0190(12) -0.0072(10) -0.0068(10) -0.0024(9)
B4B 0.0174(12) 0.0164(12) 0.0214(13) -0.0089(10) -0.0068(10) -0.0016(9)
B5B 0.0156(11) 0.0187(13) 0.0261(13) -0.0124(10) -0.0062(10) -0.0012(9)
B7B 0.0146(11) 0.0157(12) 0.0179(12) -0.0086(10) -0.0050(9) -0.0026(9)
B8B 0.0154(11) 0.0213(13) 0.0202(13) -0.0118(10) -0.0036(10) -0.0023(9)
B9B 0.0135(11) 0.0188(12) 0.0215(13) -0.0102(10) -0.0031(10) -0.0021(9)
B10B 0.0183(12) 0.0167(12) 0.0192(12) -0.0075(10) -0.0056(10) -0.0041(10)
P1B 0.0138(3) 0.0152(3) 0.0180(3) -0.0071(2) -0.0054(2) -0.0032(2)
C11B 0.0149(10) 0.0207(11) 0.0226(11) -0.0072(9) -0.0051(9) -0.0038(8)
C12B 0.0359(13) 0.0248(13) 0.0223(12) -0.0049(10) -0.0054(10) -0.0092(10)
C13B 0.0259(12) 0.0214(12) 0.0208(11) -0.0091(9) -0.0100(9) -0.0049(9)
C14B 0.0322(13) 0.0265(13) 0.0188(12) -0.0092(10) -0.0066(10) -0.0015(10)
C15B 0.0182(11) 0.0175(11) 0.0321(13) -0.0102(10) -0.0090(10) -0.0017(9)
C16B 0.0252(12) 0.0205(12) 0.0391(14) -0.0153(11) -0.0064(11) -0.0051(10)

loop_
_atom_type_symbol
_atom_type_description
_atom_type_scat_dispersion_real
_atom_type_scat_dispersion_imag
_atom_type_scat_source
C C 0.0033 0.0016 'International Tables Vol C Tables 4.2.6.8 and 6.1.1.4'
H H 0.0000 0.0000 'International Tables Vol C Tables 4.2.6.8 and 6.1.1.4'
B B 0.0013 0.0007 'International Tables Vol C Tables 4.2.6.8 and 6.1.1.4'
P P 0.1023 0.0942 'International Tables Vol C Tables 4.2.6.8 and 6.1.1.4'
Rh Rh -1.1178 0.9187 'International Tables Vol C Tables 4.2.6.8 and 6.1.1.4'

loop_
_geom_angle_atom_site_label_1
_geom_angle_atom_site_label_2
_geom_angle_atom_site_label_3
_geom_angle
B10A Rh6A B2A 88.39(9)
B10A Rh6A B3A 87.43(9)
B2A Rh6A B3A 54.13(9)
B10A Rh6A B9A 47.43(9)
B2A Rh6A B9A 47.19(9)
B3A Rh6A B9A 81.17(9)
B10A Rh6A B7A 46.74(9)
B2A Rh6A B7A 80.18(8)
B3A Rh6A B7A 45.88(8)
B9A Rh6A B7A 70.62(8)
B10A Rh6A P1A 130.01(7)
B2A Rh6A P1A 85.59(6)
B3A Rh6A P1A 126.06(6)
B9A Rh6A P1A 97.18(6)
B7A Rh6A P1A 165.38(6)
B10A Rh6A B7B 113.11(9)
B2A Rh6A B7B 138.73(9)
B3A Rh6A B7B 90.55(8)
B9A Rh6A B7B 158.79(8)
B7A Rh6A B7B 89.58(8)
P1A Rh6A B7B 103.44(6)
B10A Rh6A B10B 87.15(9)
B2A Rh6A B10B 174.62(8)
B3A Rh6A B10B 122.60(8)
B9A Rh6A B10B 129.97(8)
B7A Rh6A B10B 94.56(8)
P1A Rh6A B10B 99.59(6)
B7B Rh6A B10B 41.59(8)
B10A Rh6A Rh6B 62.94(7)
B2A Rh6A Rh6B 131.31(6)
B3A Rh6A Rh6B 84.34(6)
B9A Rh6A Rh6B 109.06(6)
B7A Rh6A Rh6B 51.30(6)
P1A Rh6A Rh6B 143.090(15)
B7B Rh6A Rh6B 50.36(6)
B10B Rh6A Rh6B 43.57(6)
B10A Rh6A H7B 139.5(6)
B2A Rh6A H7B 115.0(7)
B3A Rh6A H7B 81.7(6)
B9A Rh6A H7B 161.1(7)
B7A Rh6A H7B 102.6(6)
P1A Rh6A H7B 86.4(6)
B7B Rh6A H7B 29.1(6)
B10B Rh6A H7B 67.1(7)
Rh6B Rh6A H7B 77.2(6)
B3A C1A B5A 110.88(17)
B3A C1A B2A 78.16(15)
B5A C1A B2A 68.55(15)
B3A C1A B4A 69.76(15)
B5A C1A B4A 68.87(15)
B2A C1A B4A 110.95(17)
B3A C1A H1A 121.8
B5A C1A H1A 127.2
B2A C1A H1A 122.4
B4A C1A H1A 126.6
C1A B2A B9A 108.36(17)
C1A B2A B5A 55.55(13)
B9A B2A B5A 59.82(13)
C1A B2A B3A 50.29(12)
B9A B2A B3A 100.65(15)
B5A B2A B3A 86.51(14)
C1A B2A Rh6A 112.64(14)
B9A B2A Rh6A 68.78(11)
B5A B2A Rh6A 113.38(14)
B3A B2A Rh6A 63.84(9)
C1A B2A H2A 123.1
B9A B2A H2A 119.7
B5A B2A H2A 129.0
B3A B2A H2A 135.3
Rh6A B2A H2A 111.8
C1A B3A B7A 107.73(17)
C1A B3A B4A 55.92(13)
B7A B3A B4A 58.82(13)
C1A B3A B2A 51.55(12)
B7A B3A B2A 99.83(16)
B4A B3A B2A 87.38(14)
C1A B3A Rh6A 112.10(15)
B7A B3A Rh6A 69.21(11)
B4A B3A Rh6A 112.92(14)
B2A B3A Rh6A 62.04(9)
C1A B3A H3A 122.9
B7A B3A H3A 120.3
B4A B3A H3A 128.8
B2A B3A H3A 135.3
Rh6A B3A H3A 112.5
C1A B4A B7A 106.39(17)
C1A B4A B8A 108.01(18)
B7A B4A B8A 61.74(13)
C1A B4A B5A 55.32(13)
B7A B4A B5A 102.69(16)
B8A B4A B5A 59.61(13)
C1A B4A B3A 54.32(13)
B7A B4A B3A 58.89(13)
B8A B4A B3A 103.55(16)
B5A B4A B3A 92.03(15)
C1A B4A H4A 123.2
B7A B4A H4A 121.5
B8A B4A H4A 120.2
B5A B4A H4A 129.6
B3A B4A H4A 129.9
C1A B5A B8A 108.16(17)
C1A B5A B9A 108.41(17)
B8A B5A B9A 61.89(13)
C1A B5A B2A 55.90(13)
B8A B5A B2A 104.12(16)
B9A B5A B2A 59.54(13)
C1A B5A B4A 55.81(13)
B8A B5A B4A 59.30(13)
B9A B5A B4A 104.11(16)
B2A B5A B4A 94.08(16)
C1A B5A H5A 122.3
B8A B5A H5A 120.6
B9A B5A H5A 120.4
B2A B5A H5A 128.7
B4A B5A H5A 128.9
B10A B7A B4A 112.52(17)
B10A B7A B3A 115.56(16)
B4A B7A B3A 62.29(13)
B10A B7A B8A 56.68(13)
B4A B7A B8A 59.68(13)
B3A B7A B8A 104.51(16)
B10A B7A Rh6A 59.63(10)
B4A B7A Rh6A 112.16(13)
B3A B7A Rh6A 64.91(10)
B8A B7A Rh6A 98.07(12)
B10A B7A Rh6B 81.83(12)
B4A B7A Rh6B 165.03(16)
B3A B7A Rh6B 116.52(14)
B8A B7A Rh6B 131.43(14)
Rh6A B7A Rh6B 78.27(7)
B10A B7A H7A 120.5(11)
B4A B7A H7A 113.9(10)
B3A B7A H7A 118.0(10)
B8A B7A H7A 127.0(10)
Rh6A B7A H7A 127.2(10)
Rh6B B7A H7A 52.3(10)
B10A B8A B4A 114.00(18)
B10A B8A B5A 113.70(17)
B4A B8A B5A 61.09(14)
B10A B8A B7A 59.40(13)
B4A B8A B7A 58.57(13)
B5A B8A B7A 101.50(16)
B10A B8A B9A 59.33(13)
B4A B8A B9A 103.41(16)
B5A B8A B9A 59.14(13)
B7A B8A B9A 92.30(15)
B10A B8A H8A 116.2
B4A B8A H8A 119.9
B5A B8A H8A 120.6
B7A B8A H8A 130.8
B9A B8A H8A 129.7
B10A B9A B2A 113.88(17)
B10A B9A B5A 110.61(17)
B2A B9A B5A 60.64(13)
B10A B9A B8A 56.12(13)
B2A B9A B8A 102.80(16)
B5A B9A B8A 58.98(13)
B10A B9A Rh6A 60.15(10)
B2A B9A Rh6A 64.03(10)
B5A B9A Rh6A 110.36(14)
B8A B9A Rh6A 98.35(12)
B10A B9A H9A 119.3
B2A B9A H9A 119.4
B5A B9A H9A 119.4
B8A B9A H9A 130.0
Rh6A B9A H9A 122.9
B8A B10A B7A 63.92(14)
B8A B10A B9A 64.55(14)
B7A B10A B9A 98.02(16)
B8A B10A Rh6A 112.07(15)
B7A B10A Rh6A 73.62(12)
B9A B10A Rh6A 72.43(12)
B8A B10A H10A 128.0
B7A B10A H10A 130.7
B9A B10A H10A 131.1
Rh6A B10A H10A 119.9
C15A P1A C13A 104.11(11)
C15A P1A C11A 104.29(10)
C13A P1A C11A 102.74(10)
C15A P1A Rh6A 114.65(7)
C13A P1A Rh6A 113.76(8)
C11A P1A Rh6A 115.84(7)
C12A C11A P1A 114.82(16)
C12A C11A H11A 108.6
P1A C11A H11A 108.6
C12A C11A H11B 108.6
P1A C11A H11B 108.6
H11A C11A H11B 107.5
C11A C12A H12A 109.5
C11A C12A H12B 109.5
H12A C12A H12B 109.5
C11A C12A H12C 109.5
H12A C12A H12C 109.5
H12B C12A H12C 109.5
C14A C13A P1A 115.55(17)
C14A C13A H13A 108.4
P1A C13A H13A 108.4
C14A C13A H13B 108.4
P1A C13A H13B 108.4
H13A C13A H13B 107.5
C13A C14A H14A 109.5
C13A C14A H14B 109.5
H14A C14A H14B 109.5
C13A C14A H14C 109.5
H14A C14A H14C 109.5
H14B C14A H14C 109.5
C16A C15A P1A 116.11(16)
C16A C15A H15A 108.3
P1A C15A H15A 108.3
C16A C15A H15B 108.3
P1A C15A H15B 108.3
H15A C15A H15B 107.4
C15A C16A H16A 109.5
C15A C16A H16B 109.5
H16A C16A H16B 109.5
C15A C16A H16C 109.5
H16A C16A H16C 109.5
H16B C16A H16C 109.5
B10B Rh6B B2B 88.30(9)
B10B Rh6B B3B 87.10(9)
B2B Rh6B B3B 56.13(9)
B10B Rh6B B9B 47.37(9)
B2B Rh6B B9B 47.15(9)
B3B Rh6B B9B 82.38(9)
B10B Rh6B B7B 46.01(9)
B2B Rh6B B7B 81.16(8)
B3B Rh6B B7B 45.91(8)
B9B Rh6B B7B 70.79(8)
B10B Rh6B B7A 106.14(9)
B2B Rh6B B7A 150.46(9)
B3B Rh6B B7A 98.18(9)
B9B Rh6B B7A 153.50(8)
B7B Rh6B B7A 90.48(8)
B10B Rh6B P1B 132.21(7)
B2B Rh6B P1B 87.92(7)
B3B Rh6B P1B 127.98(6)
B9B Rh6B P1B 100.28(6)
B7B Rh6B P1B 168.91(6)
B7A Rh6B P1B 100.05(6)
B10B Rh6B Rh6A 56.09(7)
B2B Rh6B Rh6A 133.01(6)
B3B Rh6B Rh6A 89.38(6)
B9B Rh6B Rh6A 103.22(6)
B7B Rh6B Rh6A 52.35(6)
B7A Rh6B Rh6A 50.43(6)
P1B Rh6B Rh6A 138.131(15)
B10B Rh6B H7A 135.7(7)
B2B Rh6B H7A 126.1(7)
B3B Rh6B H7A 90.9(7)
B9B Rh6B H7A 172.6(7)
B7B Rh6B H7A 106.6(7)
B7A Rh6B H7A 30.6(7)
P1B Rh6B H7A 81.4(7)
Rh6A Rh6B H7A 79.7(7)
B3B C1B B2B 80.50(15)
B3B C1B B4B 70.34(14)
B2B C1B B4B 111.91(17)
B3B C1B B5B 111.92(17)
B2B C1B B5B 68.49(15)
B4B C1B B5B 68.24(14)
B3B C1B H1B 120.3
B2B C1B H1B 121.3
B4B C1B H1B 126.7
B5B C1B H1B 127.7
C1B B2B B9B 108.19(17)
C1B B2B B5B 56.08(13)
B9B B2B B5B 59.50(13)
C1B B2B B3B 49.20(12)
B9B B2B B3B 100.35(15)
B5B B2B B3B 86.12(14)
C1B B2B Rh6B 110.72(14)
B9B B2B Rh6B 69.78(11)
B5B B2B Rh6B 113.30(14)
B3B B2B Rh6B 62.77(9)
C1B B2B H2B 123.9
B9B B2B H2B 119.4
B5B B2B H2B 128.8
B3B B2B H2B 136.1
Rh6B B2B H2B 112.3
C1B B3B B7B 107.14(17)
C1B B3B B4B 55.62(12)
B7B B3B B4B 58.82(13)
C1B B3B B2B 50.29(12)
B7B B3B B2B 99.10(15)
B4B B3B B2B 86.11(14)
C1B B3B Rh6B 110.15(14)
B7B B3B Rh6B 70.03(11)
B4B B3B Rh6B 112.71(14)
B2B B3B Rh6B 61.11(9)
C1B B3B H3B 123.9
B7B B3B H3B 120.1
B4B B3B H3B 129.0
B2B B3B H3B 136.4
Rh6B B3B H3B 113.0
C1B B4B B7B 105.40(16)
C1B B4B B8B 107.81(17)
B7B B4B B8B 61.76(13)
C1B B4B B5B 56.06(13)
B7B B4B B5B 102.84(16)
B8B B4B B5B 59.39(13)
C1B B4B B3B 54.04(12)
B7B B4B B3B 58.41(12)
B8B B4B B3B 103.59(16)
B5B B4B B3B 93.12(15)
C1B B4B H4B 123.5
B7B B4B H4B 121.9
B8B B4B H4B 120.4
B5B B4B H4B 128.9
B3B B4B H4B 129.7
C1B B5B B8B 107.61(16)
C1B B5B B9B 107.57(16)
B8B B5B B9B 62.08(13)
C1B B5B B4B 55.70(13)
B8B B5B B4B 59.51(13)
B9B B5B B4B 104.69(16)
C1B B5B B2B 55.43(13)
B8B B5B B2B 104.29(16)
B9B B5B B2B 59.44(13)
B4B B5B B2B 94.64(15)
C1B B5B H5B 123.0
B8B B5B H5B 120.6
B9B B5B H5B 120.5
B4B B5B H5B 128.3
B2B B5B H5B 128.6
B10B B7B B3B 114.70(17)
B10B B7B B4B 112.24(17)
B3B B7B B4B 62.78(13)
B10B B7B B8B 57.07(13)
B3B B7B B8B 105.13(16)
B4B B7B B8B 59.51(13)
B10B B7B Rh6B 58.86(11)
B3B B7B Rh6B 64.05(10)
B4B B7B Rh6B 111.08(13)
B8B B7B Rh6B 97.72(12)
B10B B7B Rh6A 71.96(11)
B3B B7B Rh6A 122.86(14)
B4B B7B Rh6A 171.63(15)
B8B B7B Rh6A 120.99(14)
Rh6B B7B Rh6A 77.29(7)
B10B B7B H7B 115.7(11)
B3B B7B H7B 121.4(11)
B4B B7B H7B 119.5(11)
B8B B7B H7B 126.6(11)
Rh6B B7B H7B 124.4(11)
Rh6A B7B H7B 52.8(11)
B10B B8B B5B 112.85(17)
B10B B8B B4B 112.60(17)
B5B B8B B4B 61.09(13)
B10B B8B B7B 58.26(13)
B5B B8B B7B 101.90(16)
B4B B8B B7B 58.73(13)
B10B B8B B9B 59.29(13)
B5B B8B B9B 59.09(13)
B4B B8B B9B 103.66(16)
B7B B8B B9B 93.06(15)
B10B B8B H8B 117.4
B5B B8B H8B 120.6
B4B B8B H8B 120.2
B7B B8B H8B 130.5
B9B B8B H8B 129.1
B10B B9B B2B 112.18(17)
B10B B9B B5B 109.83(17)
B2B B9B B5B 61.07(13)
B10B B9B B8B 56.19(13)
B2B B9B B8B 103.11(16)
B5B B9B B8B 58.83(13)
B10B B9B Rh6B 58.99(10)
B2B B9B Rh6B 63.08(10)
B5B B9B Rh6B 109.39(14)
B8B B9B Rh6B 97.93(12)
B10B B9B H9B 120.3
B2B B9B H9B 119.7
B5B B9B H9B 119.7
B8B B9B H9B 129.5
Rh6B B9B H9B 123.9
B8B B10B B7B 64.67(14)
B8B B10B B9B 64.52(14)
B7B B10B B9B 100.10(17)
B8B B10B Rh6B 113.29(15)
B7B B10B Rh6B 75.13(12)
B9B B10B Rh6B 73.65(11)
B8B B10B Rh6A 122.58(14)
B7B B10B Rh6A 66.45(11)
B9B B10B Rh6A 153.21(15)
Rh6B B10B Rh6A 80.35(8)
B8B B10B H10B 134.6(12)
B7B B10B H10B 128.7(12)
B9B B10B H10B 131.1(12)
Rh6B B10B H10B 112.1(12)
Rh6A B10B H10B 65.2(12)
C11B P1B C15B 104.85(10)
C11B P1B C13B 102.86(10)
C15B P1B C13B 104.63(10)
C11B P1B Rh6B 116.39(7)
C15B P1B Rh6B 115.11(7)
C13B P1B Rh6B 111.64(7)
C12B C11B P1B 114.09(15)
C12B C11B H11C 108.7
P1B C11B H11C 108.7
C12B C11B H11D 108.7
P1B C11B H11D 108.7
H11C C11B H11D 107.6
C11B C12B H12D 109.5
C11B C12B H12E 109.5
H12D C12B H12E 109.5
C11B C12B H12F 109.5
H12D C12B H12F 109.5
H12E C12B H12F 109.5
C14B C13B P1B 115.27(15)
C14B C13B H13C 108.5
P1B C13B H13C 108.5
C14B C13B H13D 108.5
P1B C13B H13D 108.5
H13C C13B H13D 107.5
C13B C14B H14D 109.5
C13B C14B H14E 109.5
H14D C14B H14E 109.5
C13B C14B H14F 109.5
H14D C14B H14F 109.5
H14E C14B H14F 109.5
C16B C15B P1B 116.04(15)
C16B C15B H15C 108.3
P1B C15B H15C 108.3
C16B C15B H15D 108.3
P1B C15B H15D 108.3
H15C C15B H15D 107.4
C15B C16B H16D 109.5
C15B C16B H16E 109.5
H16D C16B H16E 109.5
C15B C16B H16F 109.5
H16D C16B H16F 109.5
H16E C16B H16F 109.5

loop_
_geom_bond_atom_site_label_1
_geom_bond_atom_site_label_2
_geom_bond_distance
Rh6A B10A 2.080(2)
Rh6A B2A 2.205(2)
Rh6A B3A 2.240(2)
Rh6A B9A 2.286(2)
Rh6A B7A 2.313(2)
Rh6A P1A 2.3605(6)
Rh6A B7B 2.384(2)
Rh6A B10B 2.473(2)
Rh6A Rh6B 2.9376(5)
Rh6A H7B 1.92(2)
C1A B3A 1.590(3)
C1A B5A 1.612(3)
C1A B2A 1.618(3)
C1A B4A 1.621(3)
C1A H1A 1.0699
B2A B9A 1.799(3)
B2A B5A 1.819(3)
B2A B3A 2.023(3)
B2A H2A 1.1200
B3A B7A 1.776(3)
B3A B4A 1.836(3)
B3A H3A 1.1200
B4A B7A 1.775(3)
B4A B8A 1.795(3)
B4A B5A 1.828(3)
B4A H4A 1.1200
B5A B8A 1.801(3)
B5A B9A 1.804(3)
B5A H5A 1.1200
B7A B10A 1.756(3)
B7A B8A 1.832(3)
B7A Rh6B 2.341(2)
B7A H7A 1.20(2)
B8A B10A 1.704(3)
B8A B9A 1.854(3)
B8A H8A 1.1200
B9A B10A 1.766(3)
B9A H9A 1.1200
B10A H10A 1.1200
P1A C15A 1.826(2)
P1A C13A 1.830(2)
P1A C11A 1.836(2)
C11A C12A 1.527(3)
C11A H11A 0.9900
C11A H11B 0.9900
C12A H12A 0.9800
C12A H12B 0.9800
C12A H12C 0.9800
C13A C14A 1.519(4)
C13A H13A 0.9900
C13A H13B 0.9900
C14A H14A 0.9800
C14A H14B 0.9800
C14A H14C 0.9800
C15A C16A 1.536(3)
C15A H15A 0.9900
C15A H15B 0.9900
C16A H16A 0.9800
C16A H16B 0.9800
C16A H16C 0.9800
Rh6B B10B 2.054(2)
Rh6B B2B 2.185(2)
Rh6B B3B 2.219(2)
Rh6B B9B 2.299(2)
Rh6B B7B 2.319(2)
Rh6B P1B 2.3454(6)
Rh6B H7A 1.87(2)
C1B B3B 1.590(3)
C1B B2B 1.616(3)
C1B B4B 1.621(3)
C1B B5B 1.628(3)
C1B H1B 1.0699
B2B B9B 1.796(3)
B2B B5B 1.826(3)
B2B B3B 2.072(3)
B2B H2B 1.1200
B3B B7B 1.772(3)
B3B B4B 1.850(3)
B3B H3B 1.1200
B4B B7B 1.780(3)
B4B B8B 1.795(3)
B4B B5B 1.823(3)
B4B H4B 1.1200
B5B B8B 1.792(3)
B5B B9B 1.797(3)
B5B H5B 1.1200
B7B B10B 1.726(3)
B7B B8B 1.835(3)
B7B H7B 1.17(2)
B8B B10B 1.704(3)
B8B B9B 1.851(3)
B8B H8B 1.1200
B9B B10B 1.763(3)
B9B H9B 1.1200
B10B H10B 1.10(2)
P1B C11B 1.822(2)
P1B C15B 1.831(2)
P1B C13B 1.842(2)
C11B C12B 1.524(3)
C11B H11C 0.9900
C11B H11D 0.9900
C12B H12D 0.9800
C12B H12E 0.9800
C12B H12F 0.9800
C13B C14B 1.524(3)
C13B H13C 0.9900
C13B H13D 0.9900
C14B H14D 0.9800
C14B H14E 0.9800
C14B H14F 0.9800
C15B C16B 1.527(3)
C15B H15C 0.9900
C15B H15D 0.9900
C16B H16D 0.9800
C16B H16E 0.9800
C16B H16F 0.9800
